data_1533519
loop_
_publ_author_name
'Armbruster, T.'
'Simoncic, P.'
'Doebelin, N.'
'Malsy, A.'
'Yang Ping'

_publ_section_title
;
 Cu(2+)-acetate and Cu(2+)-ammine exchanged heulandite: a structural
 comparison
;
_journal_name_full 'Microporous and Mesoporous Materials'
_journal_page_first 121
_journal_page_last 131
_journal_volume 57
_journal_year 2003
_chemical_formula_sum 'Al8 Cu2.44 H75.36 N9.16 O94.08 Si28'
_chemical_name_systematic
;
(Cu2.44 (N H3)5.44) (N H4)3.72 (Al8 Si28 O72) (H2 O)22.08
;
_space_group_IT_number 12
_symmetry_space_group_name_Hall '-C 2y'
_symmetry_space_group_name_H-M 'C 1 2/m 1'
_cell_angle_alpha 90
_cell_angle_beta 115.99
_cell_angle_gamma 90
_cell_formula_units_Z 1
_cell_length_a 17.714
_cell_length_b 18.074
_cell_length_c 7.42
_cell_volume 2135.364
_citation_journal_id_ASTM MIMMFJ
_cod_data_source_file Armbruster_MIMMFJ_2003_488.cif
_cod_data_source_block H75.36Al8Cu2.44N9.16O94.08Si28
_cod_original_formula_sum 'H75.36 Al8 Cu2.44 N9.16 O94.08 Si28'
_cod_database_code 1533519

loop_
_symmetry_equiv_pos_as_xyz
x,y,z
-x,y,-z
-x,-y,-z
x,-y,z
x+1/2,y+1/2,z
-x+1/2,y+1/2,-z
-x+1/2,-y+1/2,-z
x+1/2,-y+1/2,z

loop_
_atom_site_label
_atom_site_type_symbol
_atom_site_fract_x
_atom_site_fract_y
_atom_site_fract_z
_atom_site_occupancy
_atom_site_U_iso_or_equiv
Si1 Si+4 0.17847 0.17018 0.0962 1 0.0
N4 N-3 0.009 0.097 0.372 0.12 0.0
Si3 Si+4 0.43247 0.2016 0.5817 1 0.0
O17 O-2 0.4043 0.0947 0.051 0.79 0.0
O12 O-2 0.061 0 0.108 0.38 0.0
O10 O-2 0.3782 0.1291 0.5738 1 0.0
O9 O-2 0.2141 0.2513 0.1892 1 0.0
O1 O-2 0.3009 0 0.536 1 0.0
Si2 Si+4 0.29173 0.30911 0.285 1 0.0
N1 N-3 0.87 0 0.353 0.24 0.0
Al1 Al+3 0.28494 0.08898 0.4921 1 0.0
Cu2 Cu+2 0.4019 0 0.066 0.152 0.0
O18 O-2 0.5 0.055 0 0.79 0.0
O7 O-2 0.3754 0.2696 0.4511 1 0.0
O11 O-2 0.009 0.097 0.372 0.12 0.0
O4 O-2 0.229 0.1035 0.2474 1 0.0
O8 O-2 0.0147 0.2723 0.1874 1 0.0
N3 N-3 0 0.1057 0.444 0.35 0.0
Si4 Si+4 0 0.21923 0 1 0.0
N5 N-3 0.261 0 0.955 0.33 0.0
O5 O-2 0.5 0.1764 0.5 1 0.0
O3 O-2 0.3143 0.3441 0.1121 1 0.0
O6 O-2 0.0799 0.1649 0.0496 1 0.0
O13 O-2 0.069 0 0.268 0.67 0.0
O15 O-2 0.309 0 0.089 0.49 0.0
Cu1 Cu+2 0 0 0.5 0.599 0.0
N6 N-3 0.491 0 0.428 0.34 0.0
O19 O-2 0.451 0 0.058 0.19 0.0
O14 O-2 -0.057 0 0.244 0.45 0.0
N2 N-3 0.87 0 0.257 0.44 0.0
O21 O-2 0.523 0 0.09 0.06 0.0
O20 O-2 0.491 0 0.428 0.34 0.0
O2 O-2 0.267 0.3792 0.3848 1 0.0
O16 O-2 0.261 0 0.955 0.33 0.0
Cu3 Cu+2 0.5341 0.0331 0.209 0.079 0.0
